data_7109141
loop_
_publ_author_name
'Valentina Pirovano'
'Laura Decataldo'
'Elisabetta Rossi'
'Ruben Vicente'

_publ_section_title
;
 Gold-catalyzed synthesis of tetrahydrocarbazole derivatives through an
 intermolecular cycloaddition of vinyl indoles and N-allenamides
;
_journal_name_full Chem.Commun.
_journal_page_first 3594
_journal_paper_doi 10.1039/c3cc41514g
_journal_volume 49
_journal_year 2013
_chemical_formula_moiety 'C26 H22 N2 O4'
_chemical_formula_sum 'C26 H22 N2 O4'
_chemical_formula_weight 426.45
_chemical_name_systematic
;
?
;
_space_group_IT_number 15
_symmetry_cell_setting monoclinic
_symmetry_space_group_name_Hall '-C 2yc'
_symmetry_space_group_name_H-M 'C 1 2/c 1'
_atom_sites_solution_hydrogens geom
_atom_sites_solution_primary direct
_atom_sites_solution_secondary difmap
_audit_creation_method SHELXL-97
_cell_angle_alpha 90.00
_cell_angle_beta 101.018(7)
_cell_angle_gamma 90.00
_cell_formula_units_Z 8
_cell_length_a 27.7207(19)
_cell_length_b 5.8026(2)
_cell_length_c 28.3766(16)
_cell_measurement_reflns_used 4931
_cell_measurement_temperature 123.0(3)
_cell_measurement_theta_max 74.5999
_cell_measurement_theta_min 3.2242
_cell_volume 4480.3(4)
_computing_cell_refinement
;
CrysAlisPro, Agilent Technologies,
Version 1.171.35.19 (release 27-10-2011 CrysAlis171 .NET)
(compiled Oct 27 2011,15:02:11)
;
_computing_data_collection
;
CrysAlisPro, Agilent Technologies,
Version 1.171.35.19 (release 27-10-2011 CrysAlis171 .NET)
(compiled Oct 27 2011,15:02:11)
;
_computing_data_reduction
;
CrysAlisPro, Agilent Technologies,
Version 1.171.35.19 (release 27-10-2011 CrysAlis171 .NET)
(compiled Oct 27 2011,15:02:11)
;
_computing_molecular_graphics 'PLATON (Spek, 2006)'
_computing_publication_material 'SHELXL-97(Sheldrick, 1997)'
_computing_structure_refinement 'SHELXL-97 (Sheldrick, 1997)'
_computing_structure_solution 'SIR-2004 (Altomare, 2004)'
_diffrn_ambient_temperature 123.0(3)
_diffrn_detector_area_resol_mean 8.2640
_diffrn_measured_fraction_theta_full 0.946
_diffrn_measured_fraction_theta_max 0.833
_diffrn_measurement_device_type 'Xcalibur, Onyx, Nova'
_diffrn_measurement_method '\f and \w scans'
_diffrn_radiation_monochromator mirror
_diffrn_radiation_source 'Nova (Cu) X-ray Source'
_diffrn_radiation_type 'Cu K\a'
_diffrn_radiation_wavelength 1.5418
_diffrn_reflns_av_R_equivalents 0.0551
_diffrn_reflns_av_sigmaI/netI 0.0386
_diffrn_reflns_limit_h_max 33
_diffrn_reflns_limit_h_min -34
_diffrn_reflns_limit_k_max 7
_diffrn_reflns_limit_k_min -7
_diffrn_reflns_limit_l_max 35
_diffrn_reflns_limit_l_min -35
_diffrn_reflns_number 17465
_diffrn_reflns_theta_full 70.00
_diffrn_reflns_theta_max 88.49
_diffrn_reflns_theta_min 3.17
_diffrn_standards_number 0
_exptl_absorpt_coefficient_mu 0.699
_exptl_absorpt_correction_T_max 1.00000
_exptl_absorpt_correction_T_min 0.79819
_exptl_absorpt_correction_type multi-scan
_exptl_absorpt_process_details
;
CrysAlisPro, Agilent Technologies,
Version 1.171.35.19 (release 27-10-2011 CrysAlis171 .NET)
(compiled Oct 27 2011,15:02:11)
Empirical absorption correction using spherical harmonics,
implemented in SCALE3 ABSPACK scaling algorithm.
;
_exptl_crystal_colour colorless
_exptl_crystal_density_diffrn 1.264
_exptl_crystal_density_method 'not measured'
_exptl_crystal_description prism
_exptl_crystal_F_000 1792
_exptl_crystal_size_max 0.2028
_exptl_crystal_size_mid 0.0460
_exptl_crystal_size_min 0.0157
_refine_diff_density_max 0.713
_refine_diff_density_min -0.304
_refine_diff_density_rms 0.068
_refine_ls_extinction_method none
_refine_ls_goodness_of_fit_ref 1.039
_refine_ls_hydrogen_treatment noref
_refine_ls_matrix_type full
_refine_ls_number_parameters 291
_refine_ls_number_reflns 4272
_refine_ls_number_restraints 0
_refine_ls_restrained_S_all 1.039
_refine_ls_R_factor_all 0.0777
_refine_ls_R_factor_gt 0.0648
_refine_ls_shift/su_max 0.000
_refine_ls_shift/su_mean 0.000
_refine_ls_structure_factor_coef Fsqd
_refine_ls_weighting_details 'calc w=1/[\s^2^(Fo^2^)+(0.1239P)^2^+3.4169P] where P=(Fo^2^+2Fc^2^)/3'
_refine_ls_weighting_scheme calc
_refine_ls_wR_factor_gt 0.1809
_refine_ls_wR_factor_ref 0.1972
_reflns_number_gt 3449
_reflns_number_total 4272
_reflns_threshold_expression >2\s(I)
_cod_data_source_file c3cc41514g.txt
_cod_data_source_block 7a'
_cod_depositor_comments
;

2018-03-11
Z value and formula fixed to values more according to usual
chemical conventions.                 miguel
;
_cod_original_formula_sum 'C52 H44 N4 O8'
_cod_original_formula_weight 852.91
_cod_original_formula_moiety 'C52 H44 N4 O8'
_cod_original_formula_units_Z 4
_cod_original_sg_symbol_Hall 'C 2yc'
_cod_original_sg_symbol_H-M 'C 2/c'
_cod_database_code 7109141

loop_
_symmetry_equiv_pos_as_xyz
'x, y, z'
'-x, y, -z+1/2'
'x+1/2, y+1/2, z'
'-x+1/2, y+1/2, -z+1/2'
'-x, -y, -z'
'x, -y, z-1/2'
'-x+1/2, -y+1/2, -z'
'x+1/2, -y+1/2, z-1/2'

loop_
_atom_site_label
_atom_site_type_symbol
_atom_site_fract_x
_atom_site_fract_y
_atom_site_fract_z
_atom_site_U_iso_or_equiv
_atom_site_adp_type
_atom_site_occupancy
_atom_site_symmetry_multiplicity
_atom_site_calc_flag
_atom_site_refinement_flags
C1 C 0.63097(8) 0.5090(4) 0.17568(8) 0.0315(5) Uani 1 1 d .
C2 C 0.60517(8) 0.6467(4) 0.19987(8) 0.0324(5) Uani 1 1 d .
C3 C 0.55268(8) 0.5490(4) 0.19122(8) 0.0315(5) Uani 1 1 d .
H3 H 0.5476 0.4713 0.2206 0.038 Uiso 1 1 calc R
C4 C 0.54676(8) 0.3710(4) 0.15045(8) 0.0303(5) Uani 1 1 d .
C5 C 0.50076(8) 0.2961(4) 0.12176(8) 0.0310(5) Uani 1 1 d .
H5 H 0.5016 0.1976 0.0961 0.037 Uiso 1 1 calc R
C6 C 0.45224(8) 0.3685(4) 0.13119(8) 0.0297(5) Uani 1 1 d .
H6 H 0.4423 0.2500 0.1520 0.036 Uiso 1 1 calc R
C7 C 0.45789(8) 0.5930(4) 0.16050(7) 0.0295(5) Uani 1 1 d .
C8 C 0.50808(8) 0.7187(4) 0.17401(8) 0.0332(5) Uani 1 1 d .
H8A H 0.5064 0.8285 0.1994 0.040 Uiso 1 1 calc R
H8B H 0.5141 0.8044 0.1463 0.040 Uiso 1 1 calc R
C9 C 0.68160(9) 0.5561(4) 0.18052(8) 0.0376(5) Uani 1 1 d .
H9 H 0.7008 0.4591 0.1656 0.045 Uiso 1 1 calc R
C10 C 0.70463(9) 0.7507(5) 0.20791(9) 0.0404(6) Uani 1 1 d .
H10 H 0.7380 0.7777 0.2099 0.048 Uiso 1 1 calc R
C11 C 0.67829(9) 0.8916(4) 0.23024(9) 0.0402(6) Uani 1 1 d .
H11 H 0.6924 1.0191 0.2474 0.048 Uiso 1 1 calc R
C12 C 0.62834(9) 0.8383(4) 0.22661(8) 0.0367(5) Uani 1 1 d .
H12 H 0.6094 0.9325 0.2424 0.044 Uiso 1 1 calc R
C13 C 0.42000(8) 0.6857(4) 0.17341(8) 0.0304(5) Uani 1 1 d .
H13 H 0.4247 0.8240 0.1902 0.036 Uiso 1 1 calc R
C14 C 0.32398(9) 0.7233(4) 0.13905(9) 0.0396(6) Uani 1 1 d .
C15 C 0.28380(10) 0.5755(4) 0.14993(12) 0.0481(7) Uani 1 1 d .
C16 C 0.36000(9) 0.3800(4) 0.17797(8) 0.0328(5) Uani 1 1 d .
C17 C 0.61069(9) 0.1812(4) 0.11676(8) 0.0339(5) Uani 1 1 d .
C18 C 0.58472(10) -0.1273(4) 0.06015(9) 0.0442(6) Uani 1 1 d .
H18A H 0.6102 -0.2278 0.0772 0.053 Uiso 1 1 calc R
H18B H 0.5977 -0.0502 0.0349 0.053 Uiso 1 1 calc R
C19 C 0.53850(10) -0.2761(4) 0.03715(9) 0.0446(6) Uani 1 1 d .
H19A H 0.5264 -0.3569 0.0620 0.067 Uiso 1 1 calc R
H19B H 0.5478 -0.3852 0.0151 0.067 Uiso 1 1 calc R
H19C H 0.5133 -0.1767 0.0204 0.067 Uiso 1 1 calc R
C20 C 0.40753(8) 0.3790(4) 0.08179(8) 0.0306(5) Uani 1 1 d .
C21 C 0.37353(9) 0.1963(4) 0.06647(9) 0.0373(5) Uani 1 1 d .
H21 H 0.3759 0.0641 0.0853 0.045 Uiso 1 1 calc R
C22 C 0.33307(10) 0.2033(5) 0.02078(9) 0.0428(6) Uani 1 1 d .
H22 H 0.3125 0.0763 0.0138 0.051 Uiso 1 1 calc R
C23 C 0.32577(9) 0.3919(5) -0.01078(9) 0.0418(6) Uani 1 1 d .
C24 C 0.35996(10) 0.5745(4) 0.00466(9) 0.0413(6) Uani 1 1 d .
H24 H 0.3576 0.7064 -0.0142 0.050 Uiso 1 1 calc R
C25 C 0.40008(9) 0.5684(4) 0.04999(8) 0.0365(5) Uani 1 1 d .
H25 H 0.4206 0.6959 0.0569 0.044 Uiso 1 1 calc R
C26 C 0.28286(11) 0.3967(6) -0.06081(10) 0.0574(8) Uani 1 1 d .
H26A H 0.2949 0.3183 -0.0860 0.086 Uiso 1 1 calc R
H26B H 0.2753 0.5536 -0.0701 0.086 Uiso 1 1 calc R
H26C H 0.2537 0.3210 -0.0551 0.086 Uiso 1 1 calc R
N1 N 0.59686(7) 0.3343(3) 0.14726(7) 0.0329(5) Uani 1 1 d .
N2 N 0.37059(7) 0.5906(3) 0.16365(7) 0.0328(5) Uani 1 1 d .
O1 O 0.65280(7) 0.1774(3) 0.11281(7) 0.0454(5) Uani 1 1 d .
O2 O 0.57223(6) 0.0397(3) 0.09246(6) 0.0380(4) Uani 1 1 d .
O3 O 0.38995(6) 0.2285(3) 0.19874(6) 0.0404(4) Uani 1 1 d .
O4 O 0.30857(6) 0.3539(3) 0.16563(7) 0.0415(4) Uani 1 1 d .

loop_
_atom_site_aniso_label
_atom_site_aniso_U_11
_atom_site_aniso_U_22
_atom_site_aniso_U_33
_atom_site_aniso_U_23
_atom_site_aniso_U_13
_atom_site_aniso_U_12
C1 0.0369(12) 0.0333(11) 0.0270(10) 0.0034(9) 0.0130(9) 0.0013(9)
C2 0.0370(12) 0.0358(11) 0.0275(11) 0.0029(9) 0.0138(9) 0.0016(9)
C3 0.0390(13) 0.0317(11) 0.0279(11) 0.0001(9) 0.0167(9) 0.0009(9)
C4 0.0382(12) 0.0274(10) 0.0294(11) 0.0029(8) 0.0172(9) 0.0040(9)
C5 0.0424(13) 0.0267(10) 0.0287(11) 0.0014(8) 0.0191(9) 0.0016(9)
C6 0.0389(12) 0.0258(10) 0.0289(11) 0.0020(8) 0.0174(9) 0.0010(9)
C7 0.0399(12) 0.0268(10) 0.0255(10) 0.0022(8) 0.0155(9) 0.0005(9)
C8 0.0419(13) 0.0292(11) 0.0335(11) -0.0024(9) 0.0194(10) -0.0006(9)
C9 0.0366(12) 0.0433(13) 0.0370(12) 0.0056(10) 0.0173(10) 0.0067(10)
C10 0.0361(13) 0.0452(14) 0.0432(14) 0.0081(11) 0.0160(11) -0.0028(10)
C11 0.0432(14) 0.0410(13) 0.0379(13) -0.0011(10) 0.0119(11) -0.0076(11)
C12 0.0417(13) 0.0373(12) 0.0345(12) -0.0015(10) 0.0157(10) -0.0017(10)
C13 0.0386(12) 0.0257(10) 0.0309(11) -0.0002(8) 0.0168(9) -0.0010(9)
C14 0.0357(13) 0.0370(12) 0.0492(14) 0.0067(10) 0.0163(11) 0.0067(10)
C15 0.0419(15) 0.0354(13) 0.0728(19) 0.0025(12) 0.0257(13) 0.0006(11)
C16 0.0421(13) 0.0288(11) 0.0333(11) -0.0015(9) 0.0221(10) -0.0017(9)
C17 0.0386(12) 0.0357(11) 0.0314(11) 0.0026(9) 0.0166(10) 0.0061(10)
C18 0.0570(16) 0.0401(13) 0.0432(14) -0.0084(11) 0.0291(12) 0.0052(12)
C19 0.0651(17) 0.0361(12) 0.0399(13) -0.0042(10) 0.0280(12) 0.0001(12)
C20 0.0367(12) 0.0303(11) 0.0297(11) -0.0027(8) 0.0184(9) 0.0017(9)
C21 0.0469(14) 0.0316(11) 0.0380(13) -0.0009(9) 0.0197(11) -0.0036(10)
C22 0.0477(15) 0.0458(14) 0.0395(13) -0.0067(11) 0.0195(11) -0.0088(11)
C23 0.0413(14) 0.0551(15) 0.0329(12) -0.0033(11) 0.0167(11) 0.0037(11)
C24 0.0500(15) 0.0418(13) 0.0363(13) 0.0070(10) 0.0191(11) 0.0048(11)
C25 0.0439(14) 0.0346(12) 0.0347(12) 0.0019(9) 0.0170(10) -0.0017(10)
C26 0.0487(16) 0.086(2) 0.0386(15) 0.0010(14) 0.0108(13) -0.0016(16)
N1 0.0369(11) 0.0337(10) 0.0322(10) -0.0007(8) 0.0170(8) 0.0025(8)
N2 0.0368(11) 0.0303(9) 0.0359(10) 0.0006(7) 0.0186(8) 0.0016(8)
O1 0.0444(10) 0.0510(11) 0.0480(10) -0.0050(8) 0.0270(8) 0.0043(8)
O2 0.0454(10) 0.0366(9) 0.0386(9) -0.0064(7) 0.0244(7) 0.0033(7)
O3 0.0518(11) 0.0326(8) 0.0442(9) 0.0060(7) 0.0277(8) 0.0022(7)
O4 0.0427(10) 0.0354(9) 0.0530(11) -0.0006(7) 0.0258(8) -0.0028(7)

loop_
_atom_type_symbol
_atom_type_description
_atom_type_scat_dispersion_real
_atom_type_scat_dispersion_imag
_atom_type_scat_source
C C 0.0181 0.0091 'International Tables Vol C Tables 4.2.6.8 and 6.1.1.4'
H H 0.0000 0.0000 'International Tables Vol C Tables 4.2.6.8 and 6.1.1.4'
N N 0.0311 0.0180 'International Tables Vol C Tables 4.2.6.8 and 6.1.1.4'
O O 0.0492 0.0322 'International Tables Vol C Tables 4.2.6.8 and 6.1.1.4'

loop_
_geom_angle_atom_site_label_1
_geom_angle_atom_site_label_2
_geom_angle_atom_site_label_3
_geom_angle
C2 C1 C9 116.9(2)
C2 C1 N1 109.35(19)
C9 C1 N1 133.8(2)
C1 C2 C12 120.3(2)
C1 C2 C3 106.2(2)
C12 C2 C3 133.5(2)
C4 C3 C2 109.26(17)
C4 C3 C8 102.78(18)
C2 C3 C8 118.68(18)
C4 C3 H3 108.6
C2 C3 H3 108.6
C8 C3 H3 108.6
N1 C4 C5 133.35(19)
N1 C4 C3 100.55(18)
C5 C4 C3 125.67(19)
C4 C5 C6 123.23(19)
C4 C5 H5 118.4
C6 C5 H5 118.4
C5 C6 C7 109.62(19)
C5 C6 C20 114.12(16)
C7 C6 C20 113.70(17)
C5 C6 H6 106.3
C7 C6 H6 106.3
C20 C6 H6 106.3
C13 C7 C6 120.1(2)
C13 C7 C8 118.2(2)
C6 C7 C8 121.69(18)
C7 C8 C3 113.23(17)
C7 C8 H8A 108.9
C3 C8 H8A 108.9
C7 C8 H8B 108.9
C3 C8 H8B 108.9
H8A C8 H8B 107.7
C1 C9 C10 122.1(2)
C1 C9 H9 118.9
C10 C9 H9 118.9
C11 C10 C9 120.5(2)
C11 C10 H10 119.7
C9 C10 H10 119.8
C10 C11 C12 116.9(2)
C10 C11 H11 121.6
C12 C11 H11 121.6
C11 C12 C2 123.2(2)
C11 C12 H12 118.4
C2 C12 H12 118.4
C7 C13 N2 125.1(2)
C7 C13 H13 117.5
N2 C13 H13 117.5
C15 C14 N2 102.30(19)
C14 C15 O4 103.92(19)
O3 C16 N2 127.5(2)
O3 C16 O4 125.44(19)
N2 C16 O4 107.0(2)
O1 C17 N1 118.4(2)
O1 C17 O2 127.0(2)
N1 C17 O2 114.53(19)
O2 C18 C19 111.1(2)
O2 C18 H18A 109.4
C19 C18 H18A 109.4
O2 C18 H18B 109.4
C19 C18 H18B 109.4
H18A C18 H18B 108.0
C18 C19 H19A 109.5
C18 C19 H19B 109.5
H19A C19 H19B 109.5
C18 C19 H19C 109.5
H19A C19 H19C 109.5
H19B C19 H19C 109.5
C25 C20 C21 112.0(2)
C25 C20 C6 123.7(2)
C21 C20 C6 124.29(19)
C20 C21 C22 124.5(2)
C20 C21 H21 117.7
C22 C21 H21 117.7
C23 C22 C21 123.3(2)
C23 C22 H22 118.3
C21 C22 H22 118.3
C22 C23 C24 112.0(2)
C22 C23 C26 123.2(2)
C24 C23 C26 124.7(2)
C23 C24 C25 124.8(2)
C23 C24 H24 117.6
C25 C24 H24 117.6
C20 C25 C24 123.3(2)
C20 C25 H25 118.4
C24 C25 H25 118.4
C23 C26 H26A 109.5
C23 C26 H26B 109.5
H26A C26 H26B 109.5
C23 C26 H26C 109.5
H26A C26 H26C 109.5
H26B C26 H26C 109.5
C17 N1 C4 122.7(2)
C17 N1 C1 124.06(19)
C4 N1 C1 112.61(17)
C16 N2 C13 122.9(2)
C16 N2 C14 112.21(19)
C13 N2 C14 124.80(18)
C17 O2 C18 117.09(18)
C16 O4 C15 111.66(17)

loop_
_geom_bond_atom_site_label_1
_geom_bond_atom_site_label_2
_geom_bond_distance
C1 C2 1.345(3)
C1 C9 1.411(3)
C1 N1 1.510(3)
C2 C12 1.428(3)
C2 C3 1.537(3)
C3 C4 1.536(3)
C3 C8 1.583(3)
C3 H3 0.9800
C4 N1 1.425(3)
C4 C5 1.442(3)
C5 C6 1.482(3)
C5 H5 0.9300
C6 C7 1.537(3)
C6 C20 1.685(3)
C6 H6 0.9800
C7 C13 1.294(3)
C7 C8 1.553(3)
C8 H8A 0.9700
C8 H8B 0.9700
C9 C10 1.448(4)
C9 H9 0.9300
C10 C11 1.334(4)
C10 H10 0.9300
C11 C12 1.403(3)
C11 H11 0.9300
C12 H12 0.9300
C13 N2 1.453(3)
C13 H13 0.9300
C14 C15 1.484(3)
C14 N2 1.551(3)
C15 O4 1.485(3)
C16 O3 1.274(3)
C16 N2 1.338(3)
C16 O4 1.410(3)
C17 O1 1.194(3)
C17 N1 1.347(3)
C17 O2 1.416(3)
C18 O2 1.422(3)
C18 C19 1.579(4)
C18 H18A 0.9700
C18 H18B 0.9700
C19 H19A 0.9600
C19 H19B 0.9600
C19 H19C 0.9600
C20 C25 1.412(3)
C20 C21 1.430(3)
C21 C22 1.544(4)
C21 H21 0.9300
C22 C23 1.404(4)
C22 H22 0.9300
C23 C24 1.433(4)
C23 C26 1.669(4)
C24 C25 1.532(4)
C24 H24 0.9300
C25 H25 0.9300
C26 H26A 0.9600
C26 H26B 0.9600
C26 H26C 0.9600

loop_
_geom_torsion_atom_site_label_1
_geom_torsion_atom_site_label_2
_geom_torsion_atom_site_label_3
_geom_torsion_atom_site_label_4
_geom_torsion
C9 C1 C2 C12 3.6(3)
N1 C1 C2 C12 -175.06(19)
C9 C1 C2 C3 -176.28(19)
N1 C1 C2 C3 5.1(2)
C1 C2 C3 C4 -12.4(2)
C12 C2 C3 C4 167.7(2)
C1 C2 C3 C8 -129.7(2)
C12 C2 C3 C8 50.5(3)
C2 C3 C4 N1 14.2(2)
C8 C3 C4 N1 141.09(16)
C2 C3 C4 C5 -159.1(2)
C8 C3 C4 C5 -32.2(3)
N1 C4 C5 C6 -176.7(2)
C3 C4 C5 C6 -5.7(3)
C4 C5 C6 C7 21.7(3)
C4 C5 C6 C20 150.56(19)
C5 C6 C7 C13 -179.02(19)
C20 C6 C7 C13 51.9(3)
C5 C6 C7 C8 3.0(3)
C20 C6 C7 C8 -126.1(2)
C13 C7 C8 C3 139.2(2)
C6 C7 C8 C3 -42.7(3)
C4 C3 C8 C7 52.1(2)
C2 C3 C8 C7 172.72(17)
C2 C1 C9 C10 -3.4(3)
N1 C1 C9 C10 174.8(2)
C1 C9 C10 C11 0.9(4)
C9 C10 C11 C12 1.4(4)
C10 C11 C12 C2 -1.2(4)
C1 C2 C12 C11 -1.4(4)
C3 C2 C12 C11 178.4(2)
C6 C7 C13 N2 2.0(3)
C8 C7 C13 N2 -179.97(19)
N2 C14 C15 O4 -15.5(3)
C5 C6 C20 C25 -82.9(2)
C7 C6 C20 C25 43.9(3)
C5 C6 C20 C21 95.6(2)
C7 C6 C20 C21 -137.7(2)
C25 C20 C21 C22 -0.3(3)
C6 C20 C21 C22 -178.90(19)
C20 C21 C22 C23 0.4(4)
C21 C22 C23 C24 -0.3(3)
C21 C22 C23 C26 178.5(2)
C22 C23 C24 C25 0.1(3)
C26 C23 C24 C25 -178.6(2)
C21 C20 C25 C24 0.2(3)
C6 C20 C25 C24 178.79(18)
C23 C24 C25 C20 -0.1(4)
O1 C17 N1 C4 172.5(2)
O2 C17 N1 C4 -7.4(3)
O1 C17 N1 C1 2.4(3)
O2 C17 N1 C1 -177.58(18)
C5 C4 N1 C17 -10.0(4)
C3 C4 N1 C17 177.5(2)
C5 C4 N1 C1 161.2(2)
C3 C4 N1 C1 -11.4(2)
C2 C1 N1 C17 175.5(2)
C9 C1 N1 C17 -2.8(4)
C2 C1 N1 C4 4.4(2)
C9 C1 N1 C4 -173.9(2)
O3 C16 N2 C13 -4.7(3)
O4 C16 N2 C13 175.48(17)
O3 C16 N2 C14 179.2(2)
O4 C16 N2 C14 -0.6(2)
C7 C13 N2 C16 57.6(3)
C7 C13 N2 C14 -126.8(2)
C15 C14 N2 C16 10.8(3)
C15 C14 N2 C13 -165.2(2)
O1 C17 O2 C18 0.7(3)
N1 C17 O2 C18 -179.3(2)
C19 C18 O2 C17 178.25(19)
O3 C16 O4 C15 169.8(2)
N2 C16 O4 C15 -10.4(2)
C14 C15 O4 C16 17.0(3)
